data_1567094
loop_
_publ_author_name
'Reith, Sascha'
'Demeshko, Serhiy'
'Battistella, Beatrice'
'Reckziegel, Alexander'
'Schneider, Christian'
'Stoy, Andreas'
'Lichtenberg, Crispin'
'Meyer, Franc'
'Munz, Dominik'
'Werncke, C. Gunnar'

_publ_section_title
;
 Between imide, imidyl and nitrene - an imido iron complex in two
 oxidation states.
;
_journal_issue 26
_journal_name_full 'Chemical science'
_journal_page_first 7907
_journal_page_last 7913
_journal_paper_doi 10.1039/d2sc01088g
_journal_volume 13
_journal_year 2022
_chemical_formula_moiety 'C40 H63 Fe N3 S2 Si2, C18 H36 K N2 O6'
_chemical_formula_sum 'C58 H99 Fe K N5 O6 S2 Si2'
_chemical_formula_weight 1177.67
_chemical_name_systematic K{crypt}[Fe(S2CNMes)(N{Dipp}TMS)2]
_space_group_crystal_system monoclinic
_space_group_IT_number 14
_space_group_name_Hall '-P 2ybc'
_space_group_name_H-M_alt 'P 1 21/c 1'
_atom_sites_solution_hydrogens geom
_audit_creation_date 2021-12-22
_audit_creation_method
;
Olex2 1.5-alpha
(compiled 2021.06.29 svn.r12e2184c for OlexSys, GUI svn.r6372)
;
_audit_update_record
;
2021-12-22 deposited with the CCDC.	2022-06-09 downloaded from the CCDC.
;
_cell_angle_alpha 90
_cell_angle_beta 90.755(2)
_cell_angle_gamma 90
_cell_formula_units_Z 4
_cell_length_a 13.8538(8)
_cell_length_b 24.6616(14)
_cell_length_c 23.5229(13)
_cell_measurement_reflns_used 9992
_cell_measurement_temperature 100.0
_cell_measurement_theta_max 26.82
_cell_measurement_theta_min 2.21
_cell_volume 8036.1(8)
_computing_cell_refinement 'SAINT V8.40B (?, 2016)'
_computing_data_reduction 'SAINT V8.40B (?, 2016)'
_computing_molecular_graphics 'Olex2 1.5-alpha (Dolomanov et al., 2009)'
_computing_publication_material 'Olex2 1.5-alpha (Dolomanov et al., 2009)'
_computing_structure_refinement 'XL  (Sheldrick, 2008)'
_computing_structure_solution 'olex2.solve 1.5-alpha (Bourhis et al., 2015)'
_diffrn_ambient_temperature 100.00
_diffrn_measured_fraction_theta_full 1.000
_diffrn_measured_fraction_theta_max 1.000
_diffrn_measurement_device_type 'Bruker APEX-II CCD'
_diffrn_measurement_method '\f and \w scans'
_diffrn_radiation_type MoK\a
_diffrn_radiation_wavelength 0.71073
_diffrn_reflns_av_R_equivalents 0.1409
_diffrn_reflns_av_unetI/netI 0.0502
_diffrn_reflns_Laue_measured_fraction_full 1.000
_diffrn_reflns_Laue_measured_fraction_max 1.000
_diffrn_reflns_limit_h_max 16
_diffrn_reflns_limit_h_min -16
_diffrn_reflns_limit_k_max 29
_diffrn_reflns_limit_k_min -29
_diffrn_reflns_limit_l_max 27
_diffrn_reflns_limit_l_min -27
_diffrn_reflns_number 237874
_diffrn_reflns_point_group_measured_fraction_full 1.000
_diffrn_reflns_point_group_measured_fraction_max 1.000
_diffrn_reflns_theta_full 25.000
_diffrn_reflns_theta_max 25.000
_diffrn_reflns_theta_min 1.904
_exptl_absorpt_coefficient_mu 0.361
_exptl_absorpt_correction_T_max 0.7455
_exptl_absorpt_correction_T_min 0.5902
_exptl_absorpt_correction_type multi-scan
_exptl_absorpt_process_details
'SADABS-2016/2 (Bruker,2016/2) was used for absorption correction. wR2(int) was 0.1637 before and 0.0874 after correction. The Ratio of minimum to maximum transmission is 0.7917. The \l/2 correction factor is Not present.'
_exptl_crystal_colour 'clear dark red'
_exptl_crystal_colour_lustre clear
_exptl_crystal_colour_modifier dark
_exptl_crystal_colour_primary red
_exptl_crystal_density_diffrn 0.973
_exptl_crystal_description needle
_exptl_crystal_F_000 2540
_exptl_crystal_size_max 0.487
_exptl_crystal_size_mid 0.152
_exptl_crystal_size_min 0.117
_refine_diff_density_max 0.382
_refine_diff_density_min -0.343
_refine_diff_density_rms 0.053
_refine_ls_extinction_method none
_refine_ls_goodness_of_fit_ref 1.048
_refine_ls_hydrogen_treatment constr
_refine_ls_matrix_type full
_refine_ls_number_parameters 693
_refine_ls_number_reflns 14145
_refine_ls_number_restraints 0
_refine_ls_restrained_S_all 1.048
_refine_ls_R_factor_all 0.0780
_refine_ls_R_factor_gt 0.0566
_refine_ls_shift/su_max 0.001
_refine_ls_shift/su_mean 0.000
_refine_ls_structure_factor_coef Fsqd
_refine_ls_weighting_details 'w=1/[\s^2^(Fo^2^)+(0.0511P)^2^+6.3339P] where P=(Fo^2^+2Fc^2^)/3'
_refine_ls_weighting_scheme calc
_refine_ls_wR_factor_gt 0.1235
_refine_ls_wR_factor_ref 0.1300
_reflns_Friedel_coverage 0.000
_reflns_number_gt 10618
_reflns_number_total 14145
_reflns_threshold_expression 'I > 2\s(I)'
_cod_data_source_file d2sc01088g2.cif
_cod_data_source_block k_crypt_2
_cod_depositor_comments 'Adding full bibliography for 1567091--1567094.cif.'
_cod_database_code 1567094
_shelx_shelxl_version_number 2018/3
_shelx_space_group_comment
;
The symmetry employed for this shelxl refinement is uniquely defined
by the following loop, which should always be used as a source of
symmetry information in preference to the above space-group names.
They are only intended as comments.
;
_olex2_refinement_description
;
1. Fixed Uiso
 At 1.2 times of:
  All C(H) groups, All C(H,H) groups
 At 1.5 times of:
  All C(H,H,H) groups
2.a Ternary CH refined with riding coordinates:
 C18(H18), C26(H26), C36(H36), C37(H37)
2.b Secondary CH2 refined with riding coordinates:
 C42(H42A,H42B), C52(H52A,H52B), C15(H15A,H15B), C33(H33A,H33B), C17(H17A,
 H17B), C9(H9A,H9B), C43(H43A,H43B), C45(H45A,H45B), C47(H47A,H47B), C3(H3A,
 H3B), C49(H49A,H49B), C25(H25A,H25B), C51(H51A,H51B), C13(H13A,H13B), C53(H53A,
 H53B), C27(H27A,H27B), C55(H55A,H55B), C7(H7A,H7B)
2.c Aromatic/amide H refined with riding coordinates:
 C22(H22), C30(H30), C32(H32), C34(H34), C38(H38), C44(H44), C58(H58), C35(H35)
2.d Idealised Me refined as rotating group:
 C8(H8A,H8B,H8C), C28(H28A,H28B,H28C), C40(H40A,H40B,H40C), C46(H46A,H46B,
 H46C), C48(H48A,H48B,H48C), C50(H50A,H50B,H50C), C56(H56A,H56B,H56C), C31(H31A,
 H31B,H31C), C16(H16A,H16B,H16C), C19(H19A,H19B,H19C), C39(H39A,H39B,H39C),
 C5(H5A,H5B,H5C), C41(H41A,H41B,H41C), C21(H21A,H21B,H21C), C11(H11A,H11B,H11C),
  C23(H23A,H23B,H23C), C57(H57A,H57B,H57C)
;
_smtbx_masks_void_probe_radius 1.2
_smtbx_masks_void_truncation_radius 1.2
_olex2_submission_special_instructions 'No special instructions were received'

loop_
_space_group_symop_operation_xyz
'x, y, z'
'-x, y+1/2, -z+1/2'
'-x, -y, -z'
'x, -y-1/2, z-1/2'

loop_
_atom_site_label
_atom_site_type_symbol
_atom_site_fract_x
_atom_site_fract_y
_atom_site_fract_z
_atom_site_U_iso_or_equiv
_atom_site_adp_type
_atom_site_occupancy
_atom_site_site_symmetry_order
_atom_site_calc_flag
_atom_site_refinement_flags_posn
_atom_site_refinement_flags_adp
_atom_site_refinement_flags_occupancy
_atom_site_disorder_assembly
_atom_site_disorder_group
Fe1 Fe 0.28268(3) 0.29456(2) 0.48001(2) 0.02702(11) Uani 1 1 d . . . . .
S1 S 0.31697(5) 0.22322(3) 0.54362(3) 0.03003(16) Uani 1 1 d . . . . .
K1 K 0.70746(5) 0.35305(3) 0.22027(3) 0.04478(19) Uani 1 1 d . . . . .
S2 S 0.42680(5) 0.25711(3) 0.44335(3) 0.03408(18) Uani 1 1 d . . . . .
Si1 Si 0.42111(5) 0.38518(3) 0.53548(4) 0.03060(19) Uani 1 1 d . . . . .
Si2 Si 0.13362(7) 0.20708(3) 0.42919(4) 0.0456(2) Uani 1 1 d . . . . .
O1 O 0.56792(14) 0.37162(9) 0.13733(9) 0.0414(5) Uani 1 1 d . . . . .
N2 N 0.30507(15) 0.36468(9) 0.51362(10) 0.0272(5) Uani 1 1 d . . . . .
O4 O 0.87627(16) 0.35447(11) 0.15131(11) 0.0585(7) Uani 1 1 d . . . . .
O6 O 0.83544(16) 0.26460(10) 0.22184(9) 0.0537(6) Uani 1 1 d . . . . .
N3 N 0.16954(17) 0.27484(9) 0.43603(10) 0.0346(6) Uani 1 1 d . . . . .
N1 N 0.47300(16) 0.17027(9) 0.51141(10) 0.0309(5) Uani 1 1 d . . . . .
O3 O 0.52866(17) 0.29552(11) 0.22402(9) 0.0568(6) Uani 1 1 d . . . . .
C14 C 0.23010(18) 0.39975(10) 0.53287(12) 0.0269(6) Uani 1 1 d . . . . .
O2 O 0.7182(2) 0.46101(13) 0.25817(13) 0.0793(9) Uani 1 1 d . . . . .
O5 O 0.7191(2) 0.37653(15) 0.33742(12) 0.0863(11) Uani 1 1 d . . . . .
C4 C 0.1181(2) 0.31189(12) 0.39935(13) 0.0371(7) Uani 1 1 d . . . . .
C6 C 0.0270(2) 0.33250(12) 0.41562(14) 0.0398(8) Uani 1 1 d . . . . .
C8 C 0.4146(2) 0.44820(12) 0.57931(14) 0.0406(8) Uani 1 1 d . . . . .
H8A H 0.380112 0.476413 0.557853 0.061 Uiso 1 1 calc R U . . .
H8B H 0.480031 0.460732 0.588558 0.061 Uiso 1 1 calc R U . . .
H8C H 0.380090 0.440509 0.614524 0.061 Uiso 1 1 calc R U . . .
C10 C 0.18658(19) 0.39023(11) 0.58576(13) 0.0342(7) Uani 1 1 d . . . . .
C12 C 0.20477(19) 0.44674(11) 0.50138(13) 0.0337(7) Uani 1 1 d . . . . .
C1 C 0.41757(19) 0.21032(11) 0.50017(12) 0.0287(6) Uani 1 1 d . . . . .
C2 C 0.5558(2) 0.15686(12) 0.47988(12) 0.0350(7) Uani 1 1 d . . . . .
N4 N 0.7362(2) 0.44246(12) 0.13402(14) 0.0577(8) Uani 1 1 d . . . . .
C18 C -0.0133(2) 0.32248(12) 0.47386(15) 0.0444(8) Uani 1 1 d . . . . .
H18 H 0.038270 0.304453 0.497249 0.053 Uiso 1 1 calc R U . . .
C20 C 0.6429(2) 0.18400(12) 0.48847(13) 0.0399(7) Uani 1 1 d . . . . .
C22 C 0.7253(2) 0.16465(13) 0.46194(15) 0.0500(9) Uani 1 1 d . . . . .
H22 H 0.784329 0.183664 0.467572 0.060 Uiso 1 1 calc R U . . .
C24 C 0.5535(2) 0.10969(13) 0.44628(14) 0.0470(8) Uani 1 1 d . . . . .
C26 C 0.2121(2) 0.34101(12) 0.62199(13) 0.0370(7) Uani 1 1 d . . . . .
H26 H 0.268550 0.323008 0.603834 0.044 Uiso 1 1 calc R U . . .
C28 C 0.6488(2) 0.23280(13) 0.52698(16) 0.0499(9) Uani 1 1 d . . . . .
H28A H 0.616480 0.263630 0.508616 0.075 Uiso 1 1 calc R U . . .
H28B H 0.716709 0.241864 0.534371 0.075 Uiso 1 1 calc R U . . .
H28C H 0.617143 0.224620 0.562987 0.075 Uiso 1 1 calc R U . . .
C30 C 0.1378(2) 0.48274(12) 0.52420(15) 0.0408(8) Uani 1 1 d . . . . .
H30 H 0.120339 0.514211 0.503184 0.049 Uiso 1 1 calc R U . . .
C32 C 0.1199(2) 0.42766(13) 0.60612(14) 0.0434(8) Uani 1 1 d . . . . .
H32 H 0.089691 0.421205 0.641506 0.052 Uiso 1 1 calc R U . . .
C34 C 0.0970(2) 0.47405(13) 0.57566(16) 0.0472(9) Uani 1 1 d . . . . .
H34 H 0.052955 0.499700 0.590644 0.057 Uiso 1 1 calc R U . . .
C36 C 0.2476(2) 0.45925(12) 0.44468(14) 0.0405(8) Uani 1 1 d . . . . .
H36 H 0.291218 0.428561 0.434420 0.049 Uiso 1 1 calc R U . . .
C38 C -0.0262(2) 0.36305(13) 0.37648(17) 0.0518(9) Uani 1 1 d . . . . .
H38 H -0.087721 0.376527 0.386963 0.062 Uiso 1 1 calc R U . . .
C40 C 0.4822(2) 0.33489(12) 0.58270(14) 0.0408(7) Uani 1 1 d . . . . .
H40A H 0.447397 0.332231 0.618584 0.061 Uiso 1 1 calc R U . . .
H40B H 0.548742 0.346577 0.590382 0.061 Uiso 1 1 calc R U . . .
H40C H 0.482727 0.299387 0.563996 0.061 Uiso 1 1 calc R U . . .
C42 C 0.4728(2) 0.35379(16) 0.15043(14) 0.0516(9) Uani 1 1 d . . . . .
H42A H 0.430910 0.355980 0.116108 0.062 Uiso 1 1 calc R U . . .
H42B H 0.445068 0.377316 0.180139 0.062 Uiso 1 1 calc R U . . .
C44 C 0.6385(3) 0.09294(14) 0.42053(15) 0.0550(10) Uani 1 1 d . . . . .
H44 H 0.636463 0.061841 0.396708 0.066 Uiso 1 1 calc R U . . .
C46 C -0.0394(2) 0.37537(14) 0.50329(17) 0.0551(10) Uani 1 1 d . . . . .
H46A H 0.014552 0.400894 0.500443 0.083 Uiso 1 1 calc R U . . .
H46B H -0.052612 0.368256 0.543433 0.083 Uiso 1 1 calc R U . . .
H46C H -0.096888 0.390998 0.484950 0.083 Uiso 1 1 calc R U . . .
C48 C 0.1695(2) 0.46393(14) 0.39795(16) 0.0531(9) Uani 1 1 d . . . . .
H48A H 0.127489 0.494880 0.406077 0.080 Uiso 1 1 calc R U . . .
H48B H 0.130946 0.430614 0.396898 0.080 Uiso 1 1 calc R U . . .
H48C H 0.200187 0.469289 0.361081 0.080 Uiso 1 1 calc R U . . .
C50 C 0.4988(2) 0.39810(13) 0.47312(15) 0.0457(8) Uani 1 1 d . . . . .
H50A H 0.498060 0.366250 0.448197 0.069 Uiso 1 1 calc R U . . .
H50B H 0.565063 0.405218 0.486167 0.069 Uiso 1 1 calc R U . . .
H50C H 0.474239 0.429628 0.452104 0.069 Uiso 1 1 calc R U . . .
C52 C 0.5660(3) 0.42231(13) 0.10793(15) 0.0492(8) Uani 1 1 d . . . . .
H52A H 0.543433 0.451299 0.133664 0.059 Uiso 1 1 calc R U . . .
H52B H 0.520762 0.420211 0.075059 0.059 Uiso 1 1 calc R U . . .
C54 C 0.1548(2) 0.32521(14) 0.34562(14) 0.0477(8) Uani 1 1 d . . . . .
C56 C 0.2431(3) 0.35610(15) 0.68171(14) 0.0570(9) Uani 1 1 d . . . . .
H56A H 0.294813 0.383177 0.680196 0.085 Uiso 1 1 calc R U . . .
H56B H 0.266740 0.323718 0.701640 0.085 Uiso 1 1 calc R U . . .
H56C H 0.188002 0.371193 0.702041 0.085 Uiso 1 1 calc R U . . .
N5 N 0.6791(3) 0.26311(16) 0.30541(12) 0.0776(12) Uani 1 1 d . . . . .
C58 C 0.0074(3) 0.37411(15) 0.32363(18) 0.0596(10) Uani 1 1 d . . . . .
H58 H -0.031061 0.394175 0.297344 0.072 Uiso 1 1 calc R U . . .
C29 C 0.7252(3) 0.11930(14) 0.42799(16) 0.0553(10) Uani 1 1 d . . . . .
C15 C 0.4777(3) 0.29726(16) 0.17084(14) 0.0546(9) Uani 1 1 d . . . . .
H15A H 0.411602 0.282800 0.175543 0.065 Uiso 1 1 calc R U . . .
H15B H 0.511213 0.274451 0.142646 0.065 Uiso 1 1 calc R U . . .
C31 C 0.1305(3) 0.29986(14) 0.62232(17) 0.0568(10) Uani 1 1 d . . . . .
H31A H 0.073813 0.315883 0.640345 0.085 Uiso 1 1 calc R U . . .
H31B H 0.150954 0.267649 0.643681 0.085 Uiso 1 1 calc R U . . .
H31C H 0.113962 0.289523 0.583161 0.085 Uiso 1 1 calc R U . . .
C16 C 0.0762(3) 0.18063(14) 0.49530(17) 0.0586(10) Uani 1 1 d . . . . .
H16A H 0.121366 0.184518 0.527466 0.088 Uiso 1 1 calc R U . . .
H16B H 0.059941 0.142256 0.490154 0.088 Uiso 1 1 calc R U . . .
H16C H 0.017329 0.201276 0.502864 0.088 Uiso 1 1 calc R U . . .
C33 C 0.9182(3) 0.30227(16) 0.14409(18) 0.0639(11) Uani 1 1 d . . . . .
H33A H 0.982194 0.305878 0.126273 0.077 Uiso 1 1 calc R U . . .
H33B H 0.876557 0.280006 0.118747 0.077 Uiso 1 1 calc R U . . .
C17 C 0.9287(3) 0.27558(17) 0.19978(18) 0.0652(12) Uani 1 1 d . . . . .
H17A H 0.965121 0.241291 0.195652 0.078 Uiso 1 1 calc R U . . .
H17B H 0.965044 0.299410 0.226316 0.078 Uiso 1 1 calc R U . . .
C35 C 0.0979(3) 0.35596(15) 0.30842(16) 0.0586(10) Uani 1 1 d . . . . .
H35 H 0.121865 0.364629 0.271859 0.070 Uiso 1 1 calc R U . . .
C9 C 0.6648(3) 0.43504(14) 0.08795(15) 0.0545(9) Uani 1 1 d . . . . .
H9A H 0.686733 0.405284 0.062983 0.065 Uiso 1 1 calc R U . . .
H9B H 0.662134 0.468572 0.064835 0.065 Uiso 1 1 calc R U . . .
C37 C 0.2521(3) 0.30472(17) 0.32635(15) 0.0591(10) Uani 1 1 d . . . . .
H37 H 0.276338 0.278581 0.355751 0.071 Uiso 1 1 calc R U . . .
C19 C 0.2337(3) 0.16011(13) 0.41018(17) 0.0585(10) Uani 1 1 d . . . . .
H19A H 0.268798 0.174903 0.377781 0.088 Uiso 1 1 calc R U . . .
H19B H 0.206889 0.124584 0.400021 0.088 Uiso 1 1 calc R U . . .
H19C H 0.277943 0.156178 0.442768 0.088 Uiso 1 1 calc R U . . .
C39 C 0.3079(3) 0.51141(14) 0.44539(18) 0.0610(10) Uani 1 1 d . . . . .
H39A H 0.333702 0.517953 0.407413 0.092 Uiso 1 1 calc R U . . .
H39B H 0.361387 0.507572 0.472776 0.092 Uiso 1 1 calc R U . . .
H39C H 0.267135 0.542021 0.456445 0.092 Uiso 1 1 calc R U . . .
C5 C 0.4612(3) 0.07855(16) 0.4394(2) 0.0757(14) Uani 1 1 d . . . . .
H5A H 0.431962 0.073259 0.476653 0.114 Uiso 1 1 calc R U . . .
H5B H 0.474737 0.043189 0.422212 0.114 Uiso 1 1 calc R U . . .
H5C H 0.416599 0.098856 0.414676 0.114 Uiso 1 1 calc R U . . .
C41 C 0.0437(3) 0.20031(15) 0.36852(18) 0.0665(12) Uani 1 1 d . . . . .
H41A H -0.012285 0.223463 0.375730 0.100 Uiso 1 1 calc R U . . .
H41B H 0.022744 0.162463 0.365370 0.100 Uiso 1 1 calc R U . . .
H41C H 0.074075 0.211477 0.332994 0.100 Uiso 1 1 calc R U . . .
C21 C -0.1027(3) 0.28579(15) 0.47454(19) 0.0655(11) Uani 1 1 d . . . . .
H21A H -0.156563 0.304086 0.455099 0.098 Uiso 1 1 calc R U . . .
H21B H -0.120248 0.278152 0.513962 0.098 Uiso 1 1 calc R U . . .
H21C H -0.088437 0.251682 0.454985 0.098 Uiso 1 1 calc R U . . .
C43 C 0.8684(3) 0.38325(19) 0.0993(2) 0.0759(13) Uani 1 1 d . . . . .
H43A H 0.822092 0.364700 0.073438 0.091 Uiso 1 1 calc R U . . .
H43B H 0.931970 0.384453 0.080556 0.091 Uiso 1 1 calc R U . . .
C11 C 0.3237(3) 0.3506(2) 0.32356(19) 0.0795(13) Uani 1 1 d . . . . .
H11A H 0.300993 0.377565 0.295873 0.119 Uiso 1 1 calc R U . . .
H11B H 0.386532 0.336482 0.311893 0.119 Uiso 1 1 calc R U . . .
H11C H 0.330115 0.367550 0.361092 0.119 Uiso 1 1 calc R U . . .
C45 C 0.8417(3) 0.23519(19) 0.27441(16) 0.0751(14) Uani 1 1 d . . . . .
H45A H 0.869849 0.258553 0.304562 0.090 Uiso 1 1 calc R U . . .
H45B H 0.883741 0.203059 0.269938 0.090 Uiso 1 1 calc R U . . .
C23 C 0.8173(3) 0.10003(17) 0.3998(2) 0.0830(15) Uani 1 1 d . . . . .
H23A H 0.802762 0.068858 0.375291 0.124 Uiso 1 1 calc R U . . .
H23B H 0.864589 0.089367 0.429066 0.124 Uiso 1 1 calc R U . . .
H23C H 0.844002 0.129463 0.376806 0.124 Uiso 1 1 calc R U . . .
C47 C 0.5358(3) 0.2416(2) 0.24516(19) 0.0801(13) Uani 1 1 d . . . . .
H47A H 0.577641 0.219669 0.220260 0.096 Uiso 1 1 calc R U . . .
H47B H 0.471134 0.224609 0.245887 0.096 Uiso 1 1 calc R U . . .
C3 C 0.7437(4) 0.2180(2) 0.29028(17) 0.0866(16) Uani 1 1 d . . . . .
H3A H 0.714382 0.197722 0.258085 0.104 Uiso 1 1 calc R U . . .
H3B H 0.748734 0.192860 0.323013 0.104 Uiso 1 1 calc R U . . .
C49 C 0.6972(4) 0.4304(3) 0.3522(2) 0.109(2) Uani 1 1 d . . . . .
H49A H 0.714852 0.437117 0.392494 0.131 Uiso 1 1 calc R U . . .
H49B H 0.627219 0.437165 0.347120 0.131 Uiso 1 1 calc R U . . .
C25 C 0.8343(3) 0.43965(19) 0.1111(2) 0.0814(13) Uani 1 1 d . . . . .
H25A H 0.879533 0.456839 0.138635 0.098 Uiso 1 1 calc R U . . .
H25B H 0.836239 0.460882 0.075466 0.098 Uiso 1 1 calc R U . . .
C51 C 0.7522(4) 0.4665(2) 0.3153(2) 0.102(2) Uani 1 1 d . . . . .
H51A H 0.744402 0.504503 0.327985 0.122 Uiso 1 1 calc R U . . .
H51B H 0.821589 0.457149 0.317638 0.122 Uiso 1 1 calc R U . . .
C13 C 0.6687(4) 0.3394(3) 0.37300(18) 0.115(2) Uani 1 1 d . . . . .
H13A H 0.598546 0.341190 0.364567 0.139 Uiso 1 1 calc R U . . .
H13B H 0.679241 0.349121 0.413434 0.139 Uiso 1 1 calc R U . . .
C53 C 0.7657(4) 0.4971(2) 0.2213(3) 0.1022(19) Uani 1 1 d . . . . .
H53A H 0.834766 0.487067 0.219056 0.123 Uiso 1 1 calc R U . . .
H53B H 0.761615 0.534398 0.236497 0.123 Uiso 1 1 calc R U . . .
C27 C 0.7203(4) 0.49517(16) 0.1624(2) 0.0796(13) Uani 1 1 d . . . . .
H27A H 0.650030 0.501776 0.165291 0.096 Uiso 1 1 calc R U . . .
H27B H 0.747979 0.524464 0.138890 0.096 Uiso 1 1 calc R U . . .
C55 C 0.5785(4) 0.2439(2) 0.30452(19) 0.1010(19) Uani 1 1 d . . . . .
H55A H 0.538880 0.268401 0.328045 0.121 Uiso 1 1 calc R U . . .
H55B H 0.575886 0.207266 0.321664 0.121 Uiso 1 1 calc R U . . .
C7 C 0.7051(4) 0.2832(2) 0.36229(16) 0.114(2) Uani 1 1 d . . . . .
H7A H 0.776289 0.282903 0.366743 0.137 Uiso 1 1 calc R U . . .
H7B H 0.678267 0.258367 0.391127 0.137 Uiso 1 1 calc R U . . .
C57 C 0.2455(4) 0.2742(2) 0.26990(18) 0.0911(15) Uani 1 1 d . . . . .
H57A H 0.196239 0.245840 0.272413 0.137 Uiso 1 1 calc R U . . .
H57B H 0.308093 0.257695 0.261660 0.137 Uiso 1 1 calc R U . . .
H57C H 0.227882 0.299597 0.239420 0.137 Uiso 1 1 calc R U . . .

loop_
_atom_site_aniso_label
_atom_site_aniso_U_11
_atom_site_aniso_U_22
_atom_site_aniso_U_33
_atom_site_aniso_U_23
_atom_site_aniso_U_13
_atom_site_aniso_U_12
Fe1 0.0210(2) 0.0248(2) 0.0352(2) -0.00052(17) 0.00075(16) 0.00244(16)
S1 0.0243(4) 0.0282(4) 0.0376(4) 0.0023(3) 0.0026(3) 0.0006(3)
K1 0.0342(4) 0.0659(5) 0.0341(4) -0.0200(3) -0.0054(3) 0.0165(3)
S2 0.0329(4) 0.0347(4) 0.0349(4) 0.0031(3) 0.0065(3) 0.0090(3)
Si1 0.0168(4) 0.0264(4) 0.0488(5) -0.0013(3) 0.0048(3) 0.0000(3)
Si2 0.0389(5) 0.0304(4) 0.0669(6) -0.0086(4) -0.0187(4) 0.0048(4)
O1 0.0322(12) 0.0497(13) 0.0421(12) -0.0023(10) -0.0072(9) 0.0015(10)
N2 0.0175(11) 0.0251(12) 0.0390(13) 0.0015(10) 0.0037(10) 0.0018(9)
O4 0.0361(13) 0.0730(17) 0.0664(17) -0.0234(14) 0.0054(12) 0.0046(12)
O6 0.0406(13) 0.0836(18) 0.0367(13) -0.0165(12) -0.0054(10) 0.0264(12)
N3 0.0286(13) 0.0309(13) 0.0441(15) -0.0030(11) -0.0096(11) 0.0049(10)
N1 0.0286(13) 0.0271(12) 0.0371(14) -0.0029(10) -0.0018(10) 0.0031(10)
O3 0.0505(15) 0.0827(18) 0.0375(13) 0.0017(12) 0.0083(11) 0.0050(13)
C14 0.0132(13) 0.0261(14) 0.0417(16) -0.0026(12) 0.0061(11) -0.0011(11)
O2 0.0672(19) 0.089(2) 0.081(2) -0.0500(18) -0.0245(16) 0.0122(17)
O5 0.076(2) 0.141(3) 0.0416(16) -0.0447(18) -0.0237(14) 0.071(2)
C4 0.0349(17) 0.0304(15) 0.0456(19) -0.0041(13) -0.0149(14) 0.0049(13)
C6 0.0272(16) 0.0273(15) 0.065(2) -0.0012(14) -0.0128(15) -0.0009(12)
C8 0.0244(15) 0.0314(16) 0.066(2) -0.0041(15) 0.0022(14) -0.0041(13)
C10 0.0199(14) 0.0342(16) 0.0486(18) -0.0060(14) 0.0046(13) -0.0035(12)
C12 0.0184(14) 0.0238(14) 0.059(2) -0.0015(13) -0.0019(13) 0.0009(11)
C1 0.0255(15) 0.0266(14) 0.0339(15) -0.0045(12) -0.0036(12) 0.0012(12)
C2 0.0363(17) 0.0334(16) 0.0354(17) 0.0016(13) 0.0033(13) 0.0084(13)
N4 0.0512(19) 0.0473(17) 0.075(2) -0.0128(15) 0.0021(16) -0.0047(14)
C18 0.0210(15) 0.0358(17) 0.076(2) -0.0019(16) -0.0025(15) 0.0007(13)
C20 0.0404(18) 0.0322(16) 0.0475(19) 0.0075(14) 0.0152(15) 0.0062(14)
C22 0.0420(19) 0.0401(19) 0.069(2) 0.0132(17) 0.0240(17) 0.0065(15)
C24 0.048(2) 0.0438(19) 0.049(2) -0.0095(15) -0.0091(16) 0.0181(16)
C26 0.0347(17) 0.0377(17) 0.0390(17) 0.0031(13) 0.0118(13) -0.0063(13)
C28 0.0294(17) 0.0416(19) 0.079(3) -0.0064(17) 0.0174(17) -0.0065(14)
C30 0.0249(16) 0.0260(15) 0.072(2) -0.0013(15) -0.0016(15) 0.0022(12)
C32 0.0229(15) 0.054(2) 0.053(2) -0.0156(16) 0.0126(14) -0.0038(14)
C34 0.0277(17) 0.0353(18) 0.078(3) -0.0172(17) -0.0031(17) 0.0092(14)
C36 0.0270(16) 0.0343(17) 0.060(2) 0.0128(15) 0.0031(14) 0.0002(13)
C38 0.0331(18) 0.0387(19) 0.083(3) 0.0011(18) -0.0212(18) 0.0057(14)
C40 0.0308(17) 0.0369(17) 0.054(2) -0.0042(15) -0.0066(14) 0.0023(13)
C42 0.0341(18) 0.084(3) 0.0368(19) -0.0097(18) -0.0020(14) -0.0006(18)
C44 0.070(3) 0.046(2) 0.049(2) -0.0085(16) 0.0035(18) 0.0263(19)
C46 0.0277(17) 0.048(2) 0.090(3) -0.0108(19) 0.0055(17) -0.0054(15)
C48 0.042(2) 0.049(2) 0.068(2) 0.0180(18) -0.0071(17) -0.0044(16)
C50 0.0280(17) 0.0404(18) 0.069(2) -0.0030(16) 0.0132(15) -0.0065(14)
C52 0.055(2) 0.0427(19) 0.050(2) -0.0029(16) -0.0096(17) 0.0111(16)
C54 0.048(2) 0.051(2) 0.043(2) -0.0044(16) -0.0118(16) 0.0158(16)
C56 0.069(3) 0.058(2) 0.044(2) -0.0007(17) 0.0074(18) -0.0087(19)
N5 0.082(3) 0.120(3) 0.0318(17) 0.0101(17) 0.0140(16) 0.060(2)
C58 0.057(2) 0.052(2) 0.070(3) 0.0083(19) -0.025(2) 0.0089(18)
C29 0.062(2) 0.043(2) 0.061(2) 0.0118(17) 0.0243(19) 0.0227(18)
C15 0.043(2) 0.081(3) 0.040(2) -0.0075(18) 0.0049(15) -0.0160(19)
C31 0.050(2) 0.053(2) 0.067(2) 0.0094(18) 0.0071(18) -0.0157(17)
C16 0.043(2) 0.0361(19) 0.096(3) 0.0030(19) -0.014(2) -0.0082(16)
C33 0.037(2) 0.082(3) 0.073(3) -0.031(2) 0.0148(18) 0.0106(19)
C17 0.035(2) 0.083(3) 0.077(3) -0.035(2) -0.0051(19) 0.0243(19)
C35 0.064(3) 0.064(2) 0.048(2) 0.0060(18) -0.0151(19) 0.008(2)
C9 0.061(2) 0.045(2) 0.057(2) -0.0022(17) -0.0013(19) 0.0017(17)
C37 0.062(2) 0.077(3) 0.038(2) 0.0000(18) 0.0038(17) 0.023(2)
C19 0.060(2) 0.0345(18) 0.080(3) -0.0201(18) -0.025(2) 0.0116(16)
C39 0.043(2) 0.054(2) 0.086(3) 0.025(2) -0.0046(19) -0.0145(17)
C5 0.057(2) 0.063(3) 0.107(3) -0.050(2) -0.025(2) 0.020(2)
C41 0.054(2) 0.052(2) 0.093(3) -0.021(2) -0.038(2) 0.0094(18)
C21 0.044(2) 0.049(2) 0.104(3) -0.006(2) 0.000(2) -0.0119(17)
C43 0.052(3) 0.097(4) 0.079(3) -0.009(3) 0.023(2) -0.001(2)
C11 0.058(3) 0.105(4) 0.077(3) -0.005(3) 0.010(2) 0.023(3)
C45 0.084(3) 0.101(3) 0.041(2) -0.015(2) -0.010(2) 0.059(3)
C23 0.087(3) 0.060(3) 0.104(3) 0.016(2) 0.057(3) 0.029(2)
C47 0.069(3) 0.098(4) 0.074(3) 0.033(3) 0.024(2) 0.005(3)
C3 0.102(4) 0.115(4) 0.043(2) 0.019(2) 0.017(2) 0.058(3)
C49 0.086(4) 0.175(6) 0.065(3) -0.073(4) -0.034(3) 0.087(4)
C25 0.063(3) 0.081(3) 0.101(4) -0.001(3) 0.014(2) -0.022(2)
C51 0.071(3) 0.136(5) 0.096(4) -0.090(4) -0.039(3) 0.048(3)
C13 0.124(5) 0.195(6) 0.027(2) -0.024(3) -0.009(3) 0.110(5)
C53 0.085(4) 0.096(4) 0.125(5) -0.064(4) -0.020(3) -0.006(3)
C27 0.091(3) 0.047(2) 0.101(4) -0.024(2) -0.006(3) -0.012(2)
C55 0.109(4) 0.134(5) 0.061(3) 0.047(3) 0.041(3) 0.047(4)
C7 0.137(5) 0.183(6) 0.024(2) -0.001(3) 0.006(2) 0.110(4)
C57 0.108(4) 0.103(4) 0.062(3) -0.023(3) 0.008(3) 0.025(3)

loop_
_atom_type_symbol
_atom_type_description
_atom_type_scat_dispersion_real
_atom_type_scat_dispersion_imag
_atom_type_scat_source
C C 0.0033 0.0016 'International Tables Vol C Tables 4.2.6.8 and 6.1.1.4'
H H 0.0000 0.0000 'International Tables Vol C Tables 4.2.6.8 and 6.1.1.4'
Fe Fe 0.3463 0.8444 'International Tables Vol C Tables 4.2.6.8 and 6.1.1.4'
K K 0.2009 0.2494 'International Tables Vol C Tables 4.2.6.8 and 6.1.1.4'
N N 0.0061 0.0033 'International Tables Vol C Tables 4.2.6.8 and 6.1.1.4'
O O 0.0106 0.0060 'International Tables Vol C Tables 4.2.6.8 and 6.1.1.4'
S S 0.1246 0.1234 'International Tables Vol C Tables 4.2.6.8 and 6.1.1.4'
Si Si 0.0817 0.0704 'International Tables Vol C Tables 4.2.6.8 and 6.1.1.4'

loop_
_geom_angle_atom_site_label_1
_geom_angle_atom_site_label_2
_geom_angle_atom_site_label_3
_geom_angle
_geom_angle_site_symmetry_1
_geom_angle_site_symmetry_3
_geom_angle_publ_flag
S1 Fe1 S2 77.08(3) . . ?
N2 Fe1 S1 112.35(7) . . ?
N2 Fe1 S2 111.54(7) . . ?
N2 Fe1 N3 124.90(9) . . ?
N3 Fe1 S1 107.96(7) . . ?
N3 Fe1 S2 112.88(8) . . ?
C1 S1 Fe1 85.47(9) . . ?
O1 K1 O4 99.60(7) . . ?
O1 K1 O6 124.92(7) . . ?
O1 K1 O3 60.39(7) . . ?
O1 K1 O2 95.77(8) . . ?
O1 K1 O5 133.32(7) . . ?
O1 K1 N4 60.23(7) . . ?
O1 K1 N5 119.60(9) . . ?
O4 K1 N4 59.71(8) . . ?
O4 K1 N5 119.95(8) . . ?
O6 K1 O4 59.82(8) . . ?
O6 K1 O3 99.28(8) . . ?
O6 K1 O2 134.42(8) . . ?
O6 K1 O5 96.81(7) . . ?
O6 K1 N4 119.05(8) . . ?
O6 K1 N5 60.55(8) . . ?
O3 K1 O4 137.59(7) . . ?
O3 K1 N4 120.29(8) . . ?
O3 K1 N5 59.61(9) . . ?
O2 K1 O4 97.34(9) . . ?
O2 K1 O3 120.20(9) . . ?
O2 K1 O5 59.55(11) . . ?
O2 K1 N4 61.03(9) . . ?
O2 K1 N5 119.51(10) . . ?
O5 K1 O4 120.97(9) . . ?
O5 K1 O3 96.34(9) . . ?
O5 K1 N4 119.97(10) . . ?
O5 K1 N5 60.55(11) . . ?
N5 K1 N4 179.46(9) . . ?
C1 S2 Fe1 84.83(9) . . ?
N2 Si1 C8 110.50(12) . . ?
N2 Si1 C40 112.98(12) . . ?
N2 Si1 C50 110.84(13) . . ?
C40 Si1 C8 104.48(15) . . ?
C50 Si1 C8 109.03(14) . . ?
C50 Si1 C40 108.76(15) . . ?
N3 Si2 C16 112.30(15) . . ?
N3 Si2 C19 113.80(15) . . ?
N3 Si2 C41 109.74(15) . . ?
C16 Si2 C41 108.27(18) . . ?
C19 Si2 C16 107.92(18) . . ?
C19 Si2 C41 104.40(17) . . ?
C42 O1 K1 115.80(18) . . ?
C42 O1 C52 111.3(2) . . ?
C52 O1 K1 119.65(18) . . ?
Si1 N2 Fe1 121.40(12) . . ?
C14 N2 Fe1 124.03(17) . . ?
C14 N2 Si1 113.53(17) . . ?
C33 O4 K1 113.2(2) . . ?
C43 O4 K1 116.2(2) . . ?
C43 O4 C33 112.1(3) . . ?
C17 O6 K1 115.0(2) . . ?
C17 O6 C45 111.4(3) . . ?
C45 O6 K1 115.74(18) . . ?
Si2 N3 Fe1 121.20(13) . . ?
C4 N3 Fe1 123.64(19) . . ?
C4 N3 Si2 114.39(18) . . ?
C1 N1 C2 124.2(2) . . ?
C15 O3 K1 112.14(19) . . ?
C47 O3 K1 114.7(2) . . ?
C47 O3 C15 111.4(3) . . ?
C10 C14 N2 120.0(2) . . ?
C10 C14 C12 119.5(2) . . ?
C12 C14 N2 120.3(2) . . ?
C51 O2 K1 113.9(3) . . ?
C53 O2 K1 115.1(2) . . ?
C53 O2 C51 111.7(4) . . ?
C49 O5 K1 115.2(3) . . ?
C49 O5 C13 110.6(4) . . ?
C13 O5 K1 114.8(3) . . ?
C6 C4 N3 120.1(3) . . ?
C54 C4 N3 120.3(3) . . ?
C54 C4 C6 119.5(3) . . ?
C4 C6 C18 121.9(3) . . ?
C38 C6 C4 118.7(3) . . ?
C38 C6 C18 119.4(3) . . ?
Si1 C8 H8A 109.5 . . ?
Si1 C8 H8B 109.5 . . ?
Si1 C8 H8C 109.5 . . ?
H8A C8 H8B 109.5 . . ?
H8A C8 H8C 109.5 . . ?
H8B C8 H8C 109.5 . . ?
C14 C10 C26 121.9(2) . . ?
C32 C10 C14 119.1(3) . . ?
C32 C10 C26 119.0(3) . . ?
C14 C12 C36 122.4(2) . . ?
C30 C12 C14 118.7(3) . . ?
C30 C12 C36 118.9(3) . . ?
S1 C1 S2 112.60(15) . . ?
N1 C1 S1 119.7(2) . . ?
N1 C1 S2 127.7(2) . . ?
C20 C2 N1 121.3(3) . . ?
C20 C2 C24 119.5(3) . . ?
C24 C2 N1 118.4(3) . . ?
C9 N4 K1 108.1(2) . . ?
C9 N4 C25 109.9(3) . . ?
C9 N4 C27 109.8(3) . . ?
C25 N4 K1 110.0(2) . . ?
C25 N4 C27 110.5(3) . . ?
C27 N4 K1 108.4(2) . . ?
C6 C18 H18 107.6 . . ?
C6 C18 C46 111.5(3) . . ?
C6 C18 C21 114.5(3) . . ?
C46 C18 H18 107.6 . . ?
C46 C18 C21 107.7(3) . . ?
C21 C18 H18 107.6 . . ?
C2 C20 C22 119.0(3) . . ?
C2 C20 C28 120.8(3) . . ?
C22 C20 C28 120.3(3) . . ?
C20 C22 H22 118.5 . . ?
C29 C22 C20 122.9(3) . . ?
C29 C22 H22 118.5 . . ?
C2 C24 C5 119.9(3) . . ?
C44 C24 C2 118.4(3) . . ?
C44 C24 C5 121.7(3) . . ?
C10 C26 H26 107.0 . . ?
C56 C26 C10 112.7(3) . . ?
C56 C26 H26 107.0 . . ?
C56 C26 C31 111.3(3) . . ?
C31 C26 C10 111.6(3) . . ?
C31 C26 H26 107.0 . . ?
C20 C28 H28A 109.5 . . ?
C20 C28 H28B 109.5 . . ?
C20 C28 H28C 109.5 . . ?
H28A C28 H28B 109.5 . . ?
H28A C28 H28C 109.5 . . ?
H28B C28 H28C 109.5 . . ?
C12 C30 H30 119.1 . . ?
C34 C30 C12 121.9(3) . . ?
C34 C30 H30 119.1 . . ?
C10 C32 H32 119.4 . . ?
C34 C32 C10 121.1(3) . . ?
C34 C32 H32 119.4 . . ?
C30 C34 C32 119.7(3) . . ?
C30 C34 H34 120.1 . . ?
C32 C34 H34 120.1 . . ?
C12 C36 H36 107.8 . . ?
C12 C36 C48 111.6(3) . . ?
C12 C36 C39 112.6(3) . . ?
C48 C36 H36 107.8 . . ?
C39 C36 H36 107.8 . . ?
C39 C36 C48 108.9(3) . . ?
C6 C38 H38 119.1 . . ?
C58 C38 C6 121.8(3) . . ?
C58 C38 H38 119.1 . . ?
Si1 C40 H40A 109.5 . . ?
Si1 C40 H40B 109.5 . . ?
Si1 C40 H40C 109.5 . . ?
H40A C40 H40B 109.5 . . ?
H40A C40 H40C 109.5 . . ?
H40B C40 H40C 109.5 . . ?
O1 C42 H42A 109.9 . . ?
O1 C42 H42B 109.9 . . ?
O1 C42 C15 108.9(3) . . ?
H42A C42 H42B 108.3 . . ?
C15 C42 H42A 109.9 . . ?
C15 C42 H42B 109.9 . . ?
C24 C44 H44 118.5 . . ?
C29 C44 C24 123.1(3) . . ?
C29 C44 H44 118.5 . . ?
C18 C46 H46A 109.5 . . ?
C18 C46 H46B 109.5 . . ?
C18 C46 H46C 109.5 . . ?
H46A C46 H46B 109.5 . . ?
H46A C46 H46C 109.5 . . ?
H46B C46 H46C 109.5 . . ?
C36 C48 H48A 109.5 . . ?
C36 C48 H48B 109.5 . . ?
C36 C48 H48C 109.5 . . ?
H48A C48 H48B 109.5 . . ?
H48A C48 H48C 109.5 . . ?
H48B C48 H48C 109.5 . . ?
Si1 C50 H50A 109.5 . . ?
Si1 C50 H50B 109.5 . . ?
Si1 C50 H50C 109.5 . . ?
H50A C50 H50B 109.5 . . ?
H50A C50 H50C 109.5 . . ?
H50B C50 H50C 109.5 . . ?
O1 C52 H52A 109.9 . . ?
O1 C52 H52B 109.9 . . ?
O1 C52 C9 109.0(3) . . ?
H52A C52 H52B 108.3 . . ?
C9 C52 H52A 109.9 . . ?
C9 C52 H52B 109.9 . . ?
C4 C54 C37 121.6(3) . . ?
C35 C54 C4 118.9(3) . . ?
C35 C54 C37 119.4(3) . . ?
C26 C56 H56A 109.5 . . ?
C26 C56 H56B 109.5 . . ?
C26 C56 H56C 109.5 . . ?
H56A C56 H56B 109.5 . . ?
H56A C56 H56C 109.5 . . ?
H56B C56 H56C 109.5 . . ?
C3 N5 K1 108.1(2) . . ?
C55 N5 K1 111.0(2) . . ?
C55 N5 C3 109.3(4) . . ?
C7 N5 K1 108.9(3) . . ?
C7 N5 C3 109.4(3) . . ?
C7 N5 C55 110.0(4) . . ?
C38 C58 H58 120.2 . . ?
C38 C58 C35 119.6(3) . . ?
C35 C58 H58 120.2 . . ?
C22 C29 C44 117.0(3) . . ?
C22 C29 C23 120.8(4) . . ?
C44 C29 C23 122.2(4) . . ?
O3 C15 C42 109.4(3) . . ?
O3 C15 H15A 109.8 . . ?
O3 C15 H15B 109.8 . . ?
C42 C15 H15A 109.8 . . ?
C42 C15 H15B 109.8 . . ?
H15A C15 H15B 108.2 . . ?
C26 C31 H31A 109.5 . . ?
C26 C31 H31B 109.5 . . ?
C26 C31 H31C 109.5 . . ?
H31A C31 H31B 109.5 . . ?
H31A C31 H31C 109.5 . . ?
H31B C31 H31C 109.5 . . ?
Si2 C16 H16A 109.5 . . ?
Si2 C16 H16B 109.5 . . ?
Si2 C16 H16C 109.5 . . ?
H16A C16 H16B 109.5 . . ?
H16A C16 H16C 109.5 . . ?
H16B C16 H16C 109.5 . . ?
O4 C33 H33A 109.8 . . ?
O4 C33 H33B 109.8 . . ?
O4 C33 C17 109.5(3) . . ?
H33A C33 H33B 108.2 . . ?
C17 C33 H33A 109.8 . . ?
C17 C33 H33B 109.8 . . ?
O6 C17 C33 109.2(3) . . ?
O6 C17 H17A 109.8 . . ?
O6 C17 H17B 109.8 . . ?
C33 C17 H17A 109.8 . . ?
C33 C17 H17B 109.8 . . ?
H17A C17 H17B 108.3 . . ?
C54 C35 H35 119.3 . . ?
C58 C35 C54 121.4(4) . . ?
C58 C35 H35 119.3 . . ?
N4 C9 C52 114.0(3) . . ?
N4 C9 H9A 108.8 . . ?
N4 C9 H9B 108.8 . . ?
C52 C9 H9A 108.8 . . ?
C52 C9 H9B 108.8 . . ?
H9A C9 H9B 107.6 . . ?
C54 C37 H37 107.4 . . ?
C54 C37 C57 112.4(3) . . ?
C11 C37 C54 110.6(3) . . ?
C11 C37 H37 107.4 . . ?
C11 C37 C57 111.3(4) . . ?
C57 C37 H37 107.4 . . ?
Si2 C19 H19A 109.5 . . ?
Si2 C19 H19B 109.5 . . ?
Si2 C19 H19C 109.5 . . ?
H19A C19 H19B 109.5 . . ?
H19A C19 H19C 109.5 . . ?
H19B C19 H19C 109.5 . . ?
C36 C39 H39A 109.5 . . ?
C36 C39 H39B 109.5 . . ?
C36 C39 H39C 109.5 . . ?
H39A C39 H39B 109.5 . . ?
H39A C39 H39C 109.5 . . ?
H39B C39 H39C 109.5 . . ?
C24 C5 H5A 109.5 . . ?
C24 C5 H5B 109.5 . . ?
C24 C5 H5C 109.5 . . ?
H5A C5 H5B 109.5 . . ?
H5A C5 H5C 109.5 . . ?
H5B C5 H5C 109.5 . . ?
Si2 C41 H41A 109.5 . . ?
Si2 C41 H41B 109.5 . . ?
Si2 C41 H41C 109.5 . . ?
H41A C41 H41B 109.5 . . ?
H41A C41 H41C 109.5 . . ?
H41B C41 H41C 109.5 . . ?
C18 C21 H21A 109.5 . . ?
C18 C21 H21B 109.5 . . ?
C18 C21 H21C 109.5 . . ?
H21A C21 H21B 109.5 . . ?
H21A C21 H21C 109.5 . . ?
H21B C21 H21C 109.5 . . ?
O4 C43 H43A 109.9 . . ?
O4 C43 H43B 109.9 . . ?
O4 C43 C25 109.0(4) . . ?
H43A C43 H43B 108.3 . . ?
C25 C43 H43A 109.9 . . ?
C25 C43 H43B 109.9 . . ?
C37 C11 H11A 109.5 . . ?
C37 C11 H11B 109.5 . . ?
C37 C11 H11C 109.5 . . ?
H11A C11 H11B 109.5 . . ?
H11A C11 H11C 109.5 . . ?
H11B C11 H11C 109.5 . . ?
O6 C45 H45A 110.0 . . ?
O6 C45 H45B 110.0 . . ?
O6 C45 C3 108.6(3) . . ?
H45A C45 H45B 108.4 . . ?
C3 C45 H45A 110.0 . . ?
C3 C45 H45B 110.0 . . ?
C29 C23 H23A 109.5 . . ?
C29 C23 H23B 109.5 . . ?
C29 C23 H23C 109.5 . . ?
H23A C23 H23B 109.5 . . ?
H23A C23 H23C 109.5 . . ?
H23B C23 H23C 109.5 . . ?
O3 C47 H47A 110.0 . . ?
O3 C47 H47B 110.0 . . ?
O3 C47 C55 108.2(4) . . ?
H47A C47 H47B 108.4 . . ?
C55 C47 H47A 110.0 . . ?
C55 C47 H47B 110.0 . . ?
N5 C3 C45 114.0(4) . . ?
N5 C3 H3A 108.7 . . ?
N5 C3 H3B 108.7 . . ?
C45 C3 H3A 108.7 . . ?
C45 C3 H3B 108.7 . . ?
H3A C3 H3B 107.6 . . ?
O5 C49 H49A 110.1 . . ?
O5 C49 H49B 110.1 . . ?
O5 C49 C51 108.2(4) . . ?
H49A C49 H49B 108.4 . . ?
C51 C49 H49A 110.1 . . ?
C51 C49 H49B 110.1 . . ?
N4 C25 C43 114.1(3) . . ?
N4 C25 H25A 108.7 . . ?
N4 C25 H25B 108.7 . . ?
C43 C25 H25A 108.7 . . ?
C43 C25 H25B 108.7 . . ?
H25A C25 H25B 107.6 . . ?
O2 C51 C49 109.5(4) . . ?
O2 C51 H51A 109.8 . . ?
O2 C51 H51B 109.8 . . ?
C49 C51 H51A 109.8 . . ?
C49 C51 H51B 109.8 . . ?
H51A C51 H51B 108.2 . . ?
O5 C13 H13A 109.9 . . ?
O5 C13 H13B 109.9 . . ?
O5 C13 C7 109.0(4) . . ?
H13A C13 H13B 108.3 . . ?
C7 C13 H13A 109.9 . . ?
C7 C13 H13B 109.9 . . ?
O2 C53 H53A 109.5 . . ?
O2 C53 H53B 109.5 . . ?
O2 C53 C27 110.6(4) . . ?
H53A C53 H53B 108.1 . . ?
C27 C53 H53A 109.5 . . ?
C27 C53 H53B 109.5 . . ?
N4 C27 C53 112.1(4) . . ?
N4 C27 H27A 109.2 . . ?
N4 C27 H27B 109.2 . . ?
C53 C27 H27A 109.2 . . ?
C53 C27 H27B 109.2 . . ?
H27A C27 H27B 107.9 . . ?
N5 C55 C47 112.6(3) . . ?
N5 C55 H55A 109.1 . . ?
N5 C55 H55B 109.1 . . ?
C47 C55 H55A 109.1 . . ?
C47 C55 H55B 109.1 . . ?
H55A C55 H55B 107.8 . . ?
N5 C7 C13 112.7(3) . . ?
N5 C7 H7A 109.0 . . ?
N5 C7 H7B 109.0 . . ?
C13 C7 H7A 109.0 . . ?
C13 C7 H7B 109.0 . . ?
H7A C7 H7B 107.8 . . ?
C37 C57 H57A 109.5 . . ?
C37 C57 H57B 109.5 . . ?
C37 C57 H57C 109.5 . . ?
H57A C57 H57B 109.5 . . ?
H57A C57 H57C 109.5 . . ?
H57B C57 H57C 109.5 . . ?

loop_
_geom_bond_atom_site_label_1
_geom_bond_atom_site_label_2
_geom_bond_distance
_geom_bond_site_symmetry_2
_geom_bond_publ_flag
Fe1 S1 2.3539(8) . ?
Fe1 S2 2.3724(8) . ?
Fe1 N2 1.925(2) . ?
Fe1 N3 1.929(2) . ?
S1 C1 1.768(3) . ?
K1 O1 2.767(2) . ?
K1 O4 2.864(2) . ?
K1 O6 2.811(2) . ?
K1 O3 2.857(3) . ?
K1 O2 2.811(3) . ?
K1 O5 2.818(3) . ?
K1 N4 3.026(3) . ?
K1 N5 3.017(4) . ?
S2 C1 1.772(3) . ?
Si1 N2 1.756(2) . ?
Si1 C8 1.868(3) . ?
Si1 C40 1.861(3) . ?
Si1 C50 1.858(3) . ?
Si2 N3 1.750(2) . ?
Si2 C16 1.873(4) . ?
Si2 C19 1.865(3) . ?
Si2 C41 1.889(3) . ?
O1 C42 1.426(4) . ?
O1 C52 1.429(4) . ?
N2 C14 1.430(3) . ?
O4 C33 1.423(4) . ?
O4 C43 1.418(5) . ?
O6 C17 1.425(4) . ?
O6 C45 1.435(4) . ?
N3 C4 1.439(4) . ?
N1 C1 1.277(3) . ?
N1 C2 1.414(4) . ?
O3 C15 1.429(4) . ?
O3 C47 1.423(5) . ?
C14 C10 1.409(4) . ?
C14 C12 1.417(4) . ?
O2 C51 1.424(5) . ?
O2 C53 1.411(6) . ?
O5 C49 1.407(6) . ?
O5 C13 1.429(7) . ?
C4 C6 1.418(4) . ?
C4 C54 1.407(5) . ?
C6 C18 1.506(5) . ?
C6 C38 1.393(4) . ?
C8 H8A 0.9800 . ?
C8 H8B 0.9800 . ?
C8 H8C 0.9800 . ?
C10 C26 1.522(4) . ?
C10 C32 1.395(4) . ?
C12 C30 1.396(4) . ?
C12 C36 1.499(4) . ?
C2 C20 1.392(4) . ?
C2 C24 1.407(4) . ?
N4 C9 1.469(4) . ?
N4 C25 1.470(5) . ?
N4 C27 1.479(5) . ?
C18 H18 1.0000 . ?
C18 C46 1.522(4) . ?
C18 C21 1.535(4) . ?
C20 C22 1.393(4) . ?
C20 C28 1.508(4) . ?
C22 H22 0.9500 . ?
C22 C29 1.374(5) . ?
C24 C44 1.394(5) . ?
C24 C5 1.498(5) . ?
C26 H26 1.0000 . ?
C26 C56 1.510(4) . ?
C26 C31 1.520(4) . ?
C28 H28A 0.9800 . ?
C28 H28B 0.9800 . ?
C28 H28C 0.9800 . ?
C30 H30 0.9500 . ?
C30 C34 1.360(5) . ?
C32 H32 0.9500 . ?
C32 C34 1.385(5) . ?
C34 H34 0.9500 . ?
C36 H36 1.0000 . ?
C36 C48 1.537(4) . ?
C36 C39 1.534(4) . ?
C38 H38 0.9500 . ?
C38 C58 1.361(5) . ?
C40 H40A 0.9800 . ?
C40 H40B 0.9800 . ?
C40 H40C 0.9800 . ?
C42 H42A 0.9900 . ?
C42 H42B 0.9900 . ?
C42 C15 1.476(5) . ?
C44 H44 0.9500 . ?
C44 C29 1.374(5) . ?
C46 H46A 0.9800 . ?
C46 H46B 0.9800 . ?
C46 H46C 0.9800 . ?
C48 H48A 0.9800 . ?
C48 H48B 0.9800 . ?
C48 H48C 0.9800 . ?
C50 H50A 0.9800 . ?
C50 H50B 0.9800 . ?
C50 H50C 0.9800 . ?
C52 H52A 0.9900 . ?
C52 H52B 0.9900 . ?
C52 C9 1.487(5) . ?
C54 C35 1.394(5) . ?
C54 C37 1.515(5) . ?
C56 H56A 0.9800 . ?
C56 H56B 0.9800 . ?
C56 H56C 0.9800 . ?
N5 C3 1.474(5) . ?
N5 C55 1.473(6) . ?
N5 C7 1.467(5) . ?
C58 H58 0.9500 . ?
C58 C35 1.383(5) . ?
C29 C23 1.523(5) . ?
C15 H15A 0.9900 . ?
C15 H15B 0.9900 . ?
C31 H31A 0.9800 . ?
C31 H31B 0.9800 . ?
C31 H31C 0.9800 . ?
C16 H16A 0.9800 . ?
C16 H16B 0.9800 . ?
C16 H16C 0.9800 . ?
C33 H33A 0.9900 . ?
C33 H33B 0.9900 . ?
C33 C17 1.472(6) . ?
C17 H17A 0.9900 . ?
C17 H17B 0.9900 . ?
C35 H35 0.9500 . ?
C9 H9A 0.9900 . ?
C9 H9B 0.9900 . ?
C37 H37 1.0000 . ?
C37 C11 1.506(6) . ?
C37 C57 1.528(5) . ?
C19 H19A 0.9800 . ?
C19 H19B 0.9800 . ?
C19 H19C 0.9800 . ?
C39 H39A 0.9800 . ?
C39 H39B 0.9800 . ?
C39 H39C 0.9800 . ?
C5 H5A 0.9800 . ?
C5 H5B 0.9800 . ?
C5 H5C 0.9800 . ?
C41 H41A 0.9800 . ?
C41 H41B 0.9800 . ?
C41 H41C 0.9800 . ?
C21 H21A 0.9800 . ?
C21 H21B 0.9800 . ?
C21 H21C 0.9800 . ?
C43 H43A 0.9900 . ?
C43 H43B 0.9900 . ?
C43 C25 1.496(6) . ?
C11 H11A 0.9800 . ?
C11 H11B 0.9800 . ?
C11 H11C 0.9800 . ?
C45 H45A 0.9900 . ?
C45 H45B 0.9900 . ?
C45 C3 1.475(6) . ?
C23 H23A 0.9800 . ?
C23 H23B 0.9800 . ?
C23 H23C 0.9800 . ?
C47 H47A 0.9900 . ?
C47 H47B 0.9900 . ?
C47 C55 1.510(6) . ?
C3 H3A 0.9900 . ?
C3 H3B 0.9900 . ?
C49 H49A 0.9900 . ?
C49 H49B 0.9900 . ?
C49 C51 1.463(8) . ?
C25 H25A 0.9900 . ?
C25 H25B 0.9900 . ?
C51 H51A 0.9900 . ?
C51 H51B 0.9900 . ?
C13 H13A 0.9900 . ?
C13 H13B 0.9900 . ?
C13 C7 1.498(7) . ?
C53 H53A 0.9900 . ?
C53 H53B 0.9900 . ?
C53 C27 1.515(7) . ?
C27 H27A 0.9900 . ?
C27 H27B 0.9900 . ?
C55 H55A 0.9900 . ?
C55 H55B 0.9900 . ?
C7 H7A 0.9900 . ?
C7 H7B 0.9900 . ?
C57 H57A 0.9800 . ?
C57 H57B 0.9800 . ?
C57 H57C 0.9800 . ?

loop_
_geom_torsion_atom_site_label_1
_geom_torsion_atom_site_label_2
_geom_torsion_atom_site_label_3
_geom_torsion_atom_site_label_4
_geom_torsion
_geom_torsion_site_symmetry_1
_geom_torsion_site_symmetry_2
_geom_torsion_site_symmetry_3
_geom_torsion_site_symmetry_4
_geom_torsion_publ_flag
Fe1 S1 C1 S2 1.54(12) . . . . ?
Fe1 S1 C1 N1 -177.7(2) . . . . ?
Fe1 S2 C1 S1 -1.53(12) . . . . ?
Fe1 S2 C1 N1 177.6(3) . . . . ?
Fe1 N2 C14 C10 79.1(3) . . . . ?
Fe1 N2 C14 C12 -106.2(3) . . . . ?
Fe1 N3 C4 C6 -106.7(3) . . . . ?
Fe1 N3 C4 C54 77.3(3) . . . . ?
K1 O1 C42 C15 -49.4(3) . . . . ?
K1 O1 C52 C9 48.8(3) . . . . ?
K1 O4 C33 C17 -48.9(3) . . . . ?
K1 O4 C43 C25 53.9(4) . . . . ?
K1 O6 C17 C33 -49.7(3) . . . . ?
K1 O6 C45 C3 54.6(4) . . . . ?
K1 O3 C15 C42 -49.4(3) . . . . ?
K1 O3 C47 C55 58.6(4) . . . . ?
K1 O2 C51 C49 -50.4(4) . . . . ?
K1 O2 C53 C27 54.8(5) . . . . ?
K1 O5 C49 C51 -49.0(4) . . . . ?
K1 O5 C13 C7 56.3(4) . . . . ?
K1 N4 C9 C52 44.3(3) . . . . ?
K1 N4 C25 C43 41.1(5) . . . . ?
K1 N4 C27 C53 42.0(4) . . . . ?
K1 N5 C3 C45 43.1(4) . . . . ?
K1 N5 C55 C47 38.9(5) . . . . ?
K1 N5 C7 C13 42.1(5) . . . . ?
Si1 N2 C14 C10 -89.3(3) . . . . ?
Si1 N2 C14 C12 85.3(3) . . . . ?
Si2 N3 C4 C6 83.2(3) . . . . ?
Si2 N3 C4 C54 -92.7(3) . . . . ?
O1 C42 C15 O3 66.5(3) . . . . ?
O1 C52 C9 N4 -63.2(4) . . . . ?
N2 C14 C10 C26 -4.3(4) . . . . ?
N2 C14 C10 C32 174.2(2) . . . . ?
N2 C14 C12 C30 -173.9(2) . . . . ?
N2 C14 C12 C36 5.8(4) . . . . ?
O4 C33 C17 O6 66.5(4) . . . . ?
O4 C43 C25 N4 -65.0(5) . . . . ?
O6 C45 C3 N5 -67.4(4) . . . . ?
N3 C4 C6 C18 7.8(4) . . . . ?
N3 C4 C6 C38 -172.4(3) . . . . ?
N3 C4 C54 C35 172.4(3) . . . . ?
N3 C4 C54 C37 -4.6(5) . . . . ?
N1 C2 C20 C22 171.6(3) . . . . ?
N1 C2 C20 C28 -6.9(4) . . . . ?
N1 C2 C24 C44 -172.6(3) . . . . ?
N1 C2 C24 C5 6.9(5) . . . . ?
O3 C47 C55 N5 -66.2(5) . . . . ?
C14 C10 C26 C56 125.6(3) . . . . ?
C14 C10 C26 C31 -108.3(3) . . . . ?
C14 C10 C32 C34 -0.9(4) . . . . ?
C14 C12 C30 C34 0.3(4) . . . . ?
C14 C12 C36 C48 121.1(3) . . . . ?
C14 C12 C36 C39 -116.1(3) . . . . ?
O2 C53 C27 N4 -67.2(5) . . . . ?
O5 C49 C51 O2 66.5(5) . . . . ?
O5 C13 C7 N5 -67.9(6) . . . . ?
C4 C6 C18 C46 125.1(3) . . . . ?
C4 C6 C18 C21 -112.4(3) . . . . ?
C4 C6 C38 C58 -0.9(5) . . . . ?
C4 C54 C35 C58 1.0(5) . . . . ?
C4 C54 C37 C11 -110.3(4) . . . . ?
C4 C54 C37 C57 124.7(4) . . . . ?
C6 C4 C54 C35 -3.6(5) . . . . ?
C6 C4 C54 C37 179.4(3) . . . . ?
C6 C38 C58 C35 -1.8(5) . . . . ?
C8 Si1 N2 Fe1 -168.32(15) . . . . ?
C8 Si1 N2 C14 0.5(2) . . . . ?
C10 C14 C12 C30 0.8(4) . . . . ?
C10 C14 C12 C36 -179.6(3) . . . . ?
C10 C32 C34 C30 1.9(5) . . . . ?
C12 C14 C10 C26 -178.9(2) . . . . ?
C12 C14 C10 C32 -0.5(4) . . . . ?
C12 C30 C34 C32 -1.7(5) . . . . ?
C1 N1 C2 C20 80.5(4) . . . . ?
C1 N1 C2 C24 -109.8(3) . . . . ?
C2 N1 C1 S1 -179.2(2) . . . . ?
C2 N1 C1 S2 1.7(4) . . . . ?
C2 C20 C22 C29 -0.9(5) . . . . ?
C2 C24 C44 C29 2.3(5) . . . . ?
C18 C6 C38 C58 178.9(3) . . . . ?
C20 C2 C24 C44 -2.7(5) . . . . ?
C20 C2 C24 C5 176.7(3) . . . . ?
C20 C22 C29 C44 0.3(5) . . . . ?
C20 C22 C29 C23 179.7(3) . . . . ?
C24 C2 C20 C22 2.1(5) . . . . ?
C24 C2 C20 C28 -176.5(3) . . . . ?
C24 C44 C29 C22 -1.1(5) . . . . ?
C24 C44 C29 C23 179.5(3) . . . . ?
C26 C10 C32 C34 177.6(3) . . . . ?
C28 C20 C22 C29 177.7(3) . . . . ?
C30 C12 C36 C48 -59.2(4) . . . . ?
C30 C12 C36 C39 63.6(4) . . . . ?
C32 C10 C26 C56 -52.8(4) . . . . ?
C32 C10 C26 C31 73.2(4) . . . . ?
C36 C12 C30 C34 -179.4(3) . . . . ?
C38 C6 C18 C46 -54.7(4) . . . . ?
C38 C6 C18 C21 67.9(4) . . . . ?
C38 C58 C35 C54 1.7(6) . . . . ?
C40 Si1 N2 Fe1 -51.66(19) . . . . ?
C40 Si1 N2 C14 117.1(2) . . . . ?
C42 O1 C52 C9 -171.8(3) . . . . ?
C50 Si1 N2 Fe1 70.70(18) . . . . ?
C50 Si1 N2 C14 -120.5(2) . . . . ?
C52 O1 C42 C15 169.6(3) . . . . ?
C54 C4 C6 C18 -176.2(3) . . . . ?
C54 C4 C6 C38 3.5(4) . . . . ?
C15 O3 C47 C55 -172.6(3) . . . . ?
C16 Si2 N3 Fe1 75.13(19) . . . . ?
C16 Si2 N3 C4 -114.5(2) . . . . ?
C33 O4 C43 C25 -173.8(3) . . . . ?
C17 O6 C45 C3 -171.5(3) . . . . ?
C35 C54 C37 C11 72.7(4) . . . . ?
C35 C54 C37 C57 -52.3(5) . . . . ?
C9 N4 C25 C43 -77.8(5) . . . . ?
C9 N4 C27 C53 159.9(4) . . . . ?
C37 C54 C35 C58 178.0(4) . . . . ?
C19 Si2 N3 Fe1 -47.8(2) . . . . ?
C19 Si2 N3 C4 122.5(2) . . . . ?
C5 C24 C44 C29 -177.2(4) . . . . ?
C41 Si2 N3 Fe1 -164.40(18) . . . . ?
C41 Si2 N3 C4 5.9(3) . . . . ?
C43 O4 C33 C17 177.3(3) . . . . ?
C45 O6 C17 C33 176.0(3) . . . . ?
C47 O3 C15 C42 -179.5(3) . . . . ?
C3 N5 C55 C47 -80.3(5) . . . . ?
C3 N5 C7 C13 160.1(5) . . . . ?
C49 O5 C13 C7 -171.3(4) . . . . ?
C25 N4 C9 C52 164.3(3) . . . . ?
C25 N4 C27 C53 -78.6(5) . . . . ?
C51 O2 C53 C27 -173.3(4) . . . . ?
C13 O5 C49 C51 178.9(4) . . . . ?
C53 O2 C51 C49 177.0(4) . . . . ?
C27 N4 C9 C52 -73.9(4) . . . . ?
C27 N4 C25 C43 160.8(4) . . . . ?
C55 N5 C3 C45 164.0(3) . . . . ?
C55 N5 C7 C13 -79.8(6) . . . . ?
C7 N5 C3 C45 -75.4(5) . . . . ?
C7 N5 C55 C47 159.5(4) . . . . ?

loop_
_smtbx_masks_void_nr
_smtbx_masks_void_average_x
_smtbx_masks_void_average_y
_smtbx_masks_void_average_z
_smtbx_masks_void_volume
_smtbx_masks_void_count_electrons
_smtbx_masks_void_content
1 0.205 0.000 0.500 1179.5 241.7 ?
2 -0.312 0.500 0.000 1179.5 241.7 ?
